data_2244073
loop_
_publ_author_name
'Hirotsu, Masakazu'
'Sanou, Junhei'
'Nakae, Toyotaka'
'Matsunaga, Takumi'
'Kinoshita, Isamu'

_publ_section_title
;
 Crystal structures and electrochemical properties of nickel(II) complexes
 with <i>N</i>,<i>N</i>',<i>N</i>'',<i>S</i>-tetradentate Schiff base
 ligands
;
_journal_coeditor_code DJ2045
_journal_issue 5
_journal_name_full 'Acta Crystallographica Section E'
_journal_page_first
;
;
_journal_paper_doi 10.1107/S2056989022003954
_journal_volume 78
_journal_year 2022
_chemical_formula_iupac '[Ni (C12 H18 N3 S)] Cl'
_chemical_formula_moiety 'C12 H18 N3 Ni S +, Cl -'
_chemical_formula_sum 'C12 H18 Cl N3 Ni S'
_chemical_formula_weight 330.51
_chemical_name_systematic
'{2-[({2-[(2-Aminoethyl-\k<i>N</i>)(methyl)amino-\k<i>N</i>]ethyl}imino-\k<i>N</i>)methyl]benzenethiolato-\k<i>S</i>}nickel(II) chloride'
_space_group_crystal_system monoclinic
_space_group_IT_number 14
_space_group_name_Hall '-P 2yn'
_space_group_name_H-M_alt 'P 1 21/n 1'
_atom_sites_solution_hydrogens mixed
_atom_sites_solution_primary direct
_atom_sites_solution_secondary difmap
_audit_creation_method SHELXL-2013
_cell_angle_alpha 90
_cell_angle_beta 98.677(3)
_cell_angle_gamma 90
_cell_formula_units_Z 4
_cell_length_a 7.8601(14)
_cell_length_b 9.8884(17)
_cell_length_c 18.190(3)
_cell_measurement_reflns_used 4130
_cell_measurement_temperature 153(2)
_cell_measurement_theta_max 27.4739
_cell_measurement_theta_min 3.0623
_cell_volume 1397.6(4)
_computing_cell_refinement
;
CrystalClear (Rigaku, 2008)
;
_computing_data_collection
;
CrystalClear (Rigaku, 2008)
;
_computing_data_reduction
;
CrystalClear (Rigaku, 2008)
;
_computing_molecular_graphics
;
Ortep-3 for Windows (Farrugia, 2012), Mercury (Macrae <i>et al.</i>,
2020)
;
_computing_publication_material
;
WinGX (Farrugia, 2012)
;
_computing_structure_refinement
;
SHELXL2013 (Sheldrick, 2015)
;
_computing_structure_solution
;
SIR97 (Altomare <i>et al.</i>,  1999)
;
_diffrn_ambient_temperature 153(2)
_diffrn_detector_area_resol_mean 28.5714
_diffrn_measured_fraction_theta_full 0.989
_diffrn_measured_fraction_theta_max 0.977
_diffrn_measurement_device_type 'Rigaku AFC11 with Saturn 724+ CCD'
_diffrn_measurement_method \w
_diffrn_radiation_type MoK\a
_diffrn_radiation_wavelength 0.71075
_diffrn_reflns_av_R_equivalents 0.0239
_diffrn_reflns_av_unetI/netI 0.0230
_diffrn_reflns_limit_h_max 10
_diffrn_reflns_limit_h_min -10
_diffrn_reflns_limit_k_max 11
_diffrn_reflns_limit_k_min -12
_diffrn_reflns_limit_l_max 22
_diffrn_reflns_limit_l_min -23
_diffrn_reflns_number 11199
_diffrn_reflns_theta_full 25.240
_diffrn_reflns_theta_max 27.472
_diffrn_reflns_theta_min 3.062
_diffrn_source 'Rotating Anode'
_exptl_absorpt_coefficient_mu 1.714
_exptl_absorpt_correction_T_max 1.0000
_exptl_absorpt_correction_T_min 0.9041
_exptl_absorpt_correction_type multi-scan
_exptl_absorpt_process_details
;
(<i>REQAB</i>; Rigaku, 1998)
;
_exptl_crystal_colour red
_exptl_crystal_density_diffrn 1.571
_exptl_crystal_description Prism
_exptl_crystal_F_000 688
_exptl_crystal_size_max 0.110
_exptl_crystal_size_mid 0.060
_exptl_crystal_size_min 0.040
_refine_diff_density_max 0.425
_refine_diff_density_min -0.236
_refine_ls_extinction_method none
_refine_ls_goodness_of_fit_ref 1.045
_refine_ls_hydrogen_treatment mixed
_refine_ls_matrix_type full
_refine_ls_number_parameters 263
_refine_ls_number_reflns 3129
_refine_ls_number_restraints 0
_refine_ls_restrained_S_all 1.045
_refine_ls_R_factor_all 0.0314
_refine_ls_R_factor_gt 0.0241
_refine_ls_shift/su_max 0.001
_refine_ls_shift/su_mean 0.000
_refine_ls_structure_factor_coef Fsqd
_refine_ls_weighting_details 'w=1/[\s^2^(Fo^2^)+(0.0319P)^2^+0.1838P] where P=(Fo^2^+2Fc^2^)/3'
_refine_ls_weighting_scheme calc
_refine_ls_wR_factor_gt 0.0542
_refine_ls_wR_factor_ref 0.0571
_reflns_number_gt 2665
_reflns_number_total 3129
_reflns_threshold_expression 'I > 2\s(I)'
_cod_data_source_file dj2045sup1.cif
_cod_data_source_block 1
_cod_original_sg_symbol_H-M 'P 21/n'
_cod_database_code 2244073
_shelx_space_group_comment
;
The symmetry employed for this shelxl refinement is uniquely defined
by the following loop, which should always be used as a source of
symmetry information in preference to the above space-group names.
They are only intended as comments.
;
_shelx_estimated_absorpt_t_min 0.834
_shelx_estimated_absorpt_t_max 0.935
_shelxl_version_number .2013

loop_
_space_group_symop_operation_xyz
'x, y, z'
'-x+1/2, y+1/2, -z+1/2'
'-x, -y, -z'
'x-1/2, -y-1/2, z-1/2'

loop_
_atom_site_type_symbol
_atom_site_label
_atom_site_fract_x
_atom_site_fract_y
_atom_site_fract_z
_atom_site_U_iso_or_equiv
_atom_site_adp_type
_atom_site_calc_flag
_atom_site_occupancy
_atom_site_disorder_assembly
_atom_site_disorder_group
Ni Ni1 0.48400(3) 0.13970(2) 0.38534(2) 0.01822(7) Uani d 1 . .
Cl Cl1 0.40893(5) 0.34256(4) 0.18937(2) 0.02646(10) Uani d 1 . .
S S1 0.26456(5) 0.23714(4) 0.41873(2) 0.02246(10) Uani d 1 . .
N N1 0.64016(17) 0.17644(15) 0.47031(8) 0.0235(3) Uani d 1 . .
N N2 0.66981(17) 0.04423(14) 0.34932(8) 0.0215(3) Uani d 1 . .
N N3 0.34538(19) 0.08851(16) 0.29300(8) 0.0225(3) Uani d 1 . .
C C1 0.3229(2) 0.33075(16) 0.49958(9) 0.0217(3) Uani d 1 . .
C C2 0.1926(2) 0.4054(2) 0.52601(10) 0.0288(4) Uani d 1 . .
C C3 0.2272(3) 0.4853(2) 0.58865(11) 0.0329(4) Uani d 1 . .
C C4 0.3922(3) 0.4947(2) 0.62816(10) 0.0330(4) Uani d 1 . .
C C5 0.5199(2) 0.4198(2) 0.60486(10) 0.0293(4) Uani d 1 . .
C C6 0.4898(2) 0.33615(17) 0.54095(9) 0.0236(4) Uani d 1 . .
C C7 0.6332(2) 0.25697(19) 0.52548(9) 0.0270(4) Uani d 1 . .
C C8 0.8076(2) 0.1028(2) 0.47227(11) 0.0344(5) Uani d 1 . .
C C9A 0.7758(3) -0.0122(2) 0.41595(12) 0.0309(5) Uani d 0.864(3) A 1
C C9B 0.8355(14) 0.1034(12) 0.3869(7) 0.019(3) Uani d 0.136(3) A 2
C C10A 0.5894(3) -0.0624(2) 0.29769(13) 0.0287(5) Uani d 0.864(3) A 1
C C11 0.4437(2) 0.0035(2) 0.24619(10) 0.0279(4) Uani d 1 . .
C C10B 0.6424(15) 0.0424(13) 0.2701(7) 0.022(3) Uani d 0.136(3) A 2
C C12A 0.7731(3) 0.1392(2) 0.30855(12) 0.0277(5) Uani d 0.864(3) A 1
C C12B 0.6622(19) -0.1036(12) 0.3796(8) 0.026(3) Uani d 0.136(3) A 2
H HN3A 0.321(3) 0.170(2) 0.2682(12) 0.041(6) Uiso d 1 . .
H HN3B 0.259(2) 0.044(2) 0.3013(10) 0.025(5) Uiso d 1 . .
H H2 0.077(2) 0.3969(18) 0.5015(10) 0.021(5) Uiso d 1 . .
H H3 0.140(3) 0.530(2) 0.6037(11) 0.035(6) Uiso d 1 . .
H H4 0.415(3) 0.551(2) 0.6699(11) 0.038(6) Uiso d 1 . .
H H5 0.633(3) 0.417(2) 0.6294(11) 0.033(5) Uiso d 1 . .
H H7 0.733(2) 0.2637(19) 0.5632(10) 0.028(5) Uiso d 1 . .
H H8A 0.895(3) 0.165(2) 0.4615(12) 0.022(6) Uiso d 0.864(3) A 1
H H8B 0.840(3) 0.069(2) 0.5207(12) 0.027(6) Uiso d 0.864(3) A 1
H H8C 0.7997 0.0094 0.4910 0.041 Uiso calc 0.136(3) A 2
H H8D 0.9022 0.1507 0.5039 0.041 Uiso calc 0.136(3) A 2
H H9A 0.887(3) -0.053(3) 0.4044(13) 0.041(7) Uiso d 0.864(3) A 1
H H9B 0.698(4) -0.092(3) 0.4307(15) 0.045(7) Uiso d 0.864(3) A 1
H H9C 0.8526 0.1963 0.3691 0.023 Uiso calc 0.136(3) A 2
H H9D 0.9350 0.0467 0.3791 0.023 Uiso calc 0.136(3) A 2
H H10A 0.675(3) -0.105(2) 0.2715(13) 0.032(6) Uiso d 0.864(3) A 1
H H10B 0.547(3) -0.133(2) 0.3318(14) 0.030(6) Uiso d 0.864(3) A 1
H H10C 0.7177 -0.0255 0.2512 0.027 Uiso calc 0.136(3) A 2
H H10D 0.6670 0.1323 0.2501 0.027 Uiso calc 0.136(3) A 2
H H11A 0.485(3) 0.063(2) 0.2104(12) 0.022(5) Uiso d 0.864(3) A 1
H H11B 0.371(3) -0.063(2) 0.2180(12) 0.024(5) Uiso d 0.864(3) A 1
H H11C 0.4066 0.0228 0.1928 0.033 Uiso calc 0.136(3) A 2
H H11D 0.4251 -0.0937 0.2552 0.033 Uiso calc 0.136(3) A 2
H H12A 0.818(3) 0.216(2) 0.3439(13) 0.036(6) Uiso d 0.864(3) A 1
H H12B 0.696(3) 0.181(2) 0.2665(13) 0.029(6) Uiso d 0.864(3) A 1
H H12C 0.868(3) 0.089(2) 0.2898(13) 0.037(7) Uiso d 0.864(3) A 1
H H12D 0.6808 -0.1020 0.4341 0.039 Uiso calc 0.136(3) A 2
H H12E 0.7519 -0.1583 0.3620 0.039 Uiso calc 0.136(3) A 2
H H12F 0.5491 -0.1428 0.3616 0.039 Uiso calc 0.136(3) A 2

loop_
_atom_site_aniso_label
_atom_site_aniso_U_11
_atom_site_aniso_U_22
_atom_site_aniso_U_33
_atom_site_aniso_U_12
_atom_site_aniso_U_13
_atom_site_aniso_U_23
Ni1 0.01721(11) 0.01974(11) 0.01704(11) 0.00138(8) 0.00044(8) 0.00006(8)
Cl1 0.0282(2) 0.0263(2) 0.0242(2) -0.00019(16) 0.00157(17) 0.00158(16)
S1 0.01838(19) 0.0278(2) 0.0201(2) 0.00215(16) -0.00091(15) -0.00525(17)
N1 0.0179(7) 0.0315(8) 0.0199(7) 0.0033(6) -0.0013(6) 0.0028(6)
N2 0.0220(7) 0.0199(7) 0.0227(7) 0.0028(6) 0.0034(6) 0.0028(6)
N3 0.0236(8) 0.0236(7) 0.0200(7) -0.0003(6) 0.0018(6) -0.0021(6)
C1 0.0253(8) 0.0226(8) 0.0168(8) -0.0018(7) 0.0020(7) -0.0004(6)
C2 0.0265(9) 0.0310(9) 0.0288(10) 0.0024(7) 0.0033(8) -0.0053(8)
C3 0.0399(11) 0.0317(10) 0.0286(10) 0.0046(9) 0.0103(9) -0.0052(8)
C4 0.0494(12) 0.0298(9) 0.0196(9) -0.0044(9) 0.0048(8) -0.0054(8)
C5 0.0321(10) 0.0354(10) 0.0185(9) -0.0071(8) -0.0019(8) -0.0017(7)
C6 0.0256(8) 0.0280(9) 0.0163(8) -0.0027(7) 0.0008(7) 0.0010(7)
C7 0.0229(8) 0.0372(10) 0.0186(8) -0.0014(8) -0.0041(7) 0.0007(7)
C8 0.0221(9) 0.0531(13) 0.0259(10) 0.0116(9) -0.0027(8) 0.0009(9)
C9A 0.0289(11) 0.0346(12) 0.0286(12) 0.0113(10) 0.0026(9) 0.0095(9)
C9B 0.011(5) 0.022(6) 0.025(6) 0.005(4) 0.004(5) -0.005(5)
C10A 0.0343(12) 0.0205(10) 0.0317(12) 0.0030(9) 0.0066(9) -0.0043(9)
C10B 0.020(6) 0.024(6) 0.025(6) -0.001(5) 0.009(5) 0.002(5)
C11 0.0296(9) 0.0296(9) 0.0242(9) 0.0016(8) 0.0034(8) -0.0069(8)
C12A 0.0256(11) 0.0299(11) 0.0286(11) -0.0004(9) 0.0080(9) 0.0034(9)
C12B 0.037(7) 0.016(6) 0.025(7) -0.009(5) 0.009(6) -0.003(5)

loop_
_atom_type_symbol
_atom_type_description
_atom_type_scat_dispersion_real
_atom_type_scat_dispersion_imag
_atom_type_scat_source
C C 0.0033 0.0016 'International Tables Vol C Tables 4.2.6.8 and 6.1.1.4'
H H 0.0000 0.0000 'International Tables Vol C Tables 4.2.6.8 and 6.1.1.4'
N N 0.0061 0.0033 'International Tables Vol C Tables 4.2.6.8 and 6.1.1.4'
S S 0.1246 0.1234 'International Tables Vol C Tables 4.2.6.8 and 6.1.1.4'
Cl Cl 0.1484 0.1585 'International Tables Vol C Tables 4.2.6.8 and 6.1.1.4'
Ni Ni 0.3393 1.1124 'International Tables Vol C Tables 4.2.6.8 and 6.1.1.4'

loop_
_geom_angle_atom_site_label_1
_geom_angle_atom_site_label_2
_geom_angle_atom_site_label_3
_geom_angle_site_symmetry_1
_geom_angle_site_symmetry_3
_geom_angle
_geom_angle_publ_flag
N1 Ni1 N3 . . 172.68(6) y
N1 Ni1 N2 . . 86.53(6) y
N3 Ni1 N2 . . 86.16(6) y
N1 Ni1 S1 . . 97.77(5) y
N3 Ni1 S1 . . 89.53(5) y
N2 Ni1 S1 . . 175.49(4) y
C1 S1 Ni1 . . 111.00(6) ?
C7 N1 C8 . . 114.95(14) ?
C7 N1 Ni1 . . 131.91(12) ?
C8 N1 Ni1 . . 113.07(11) ?
C9A N2 C10A . . 112.64(15) ?
C10B N2 C9B . . 117.1(7) ?
C9A N2 C12A . . 111.16(15) ?
C10A N2 C12A . . 109.86(15) ?
C10B N2 C12B . . 109.6(7) ?
C9B N2 C12B . . 106.3(7) ?
C10B N2 Ni1 . . 110.0(5) ?
C9A N2 Ni1 . . 105.56(11) ?
C10A N2 Ni1 . . 106.80(12) ?
C9B N2 Ni1 . . 107.7(4) ?
C12A N2 Ni1 . . 110.66(12) ?
C12B N2 Ni1 . . 105.4(5) ?
C11 N3 Ni1 . . 111.83(11) ?
C11 N3 HN3A . . 107.1(13) ?
Ni1 N3 HN3A . . 104.2(14) ?
C11 N3 HN3B . . 107.7(13) ?
Ni1 N3 HN3B . . 110.2(13) ?
HN3A N3 HN3B . . 115.9(19) ?
C2 C1 C6 . . 117.68(15) ?
C2 C1 S1 . . 117.14(13) ?
C6 C1 S1 . . 125.17(13) ?
C3 C2 C1 . . 121.38(18) ?
C3 C2 H2 . . 119.5(11) ?
C1 C2 H2 . . 119.1(11) ?
C2 C3 C4 . . 121.23(18) ?
C2 C3 H3 . . 118.2(13) ?
C4 C3 H3 . . 120.6(13) ?
C5 C4 C3 . . 118.43(17) ?
C5 C4 H4 . . 120.9(13) ?
C3 C4 H4 . . 120.7(13) ?
C4 C5 C6 . . 122.11(17) ?
C4 C5 H5 . . 124.1(13) ?
C6 C5 H5 . . 113.8(12) ?
C1 C6 C5 . . 119.10(16) ?
C1 C6 C7 . . 124.70(15) ?
C5 C6 C7 . . 116.12(15) ?
N1 C7 C6 . . 128.09(16) ?
N1 C7 H7 . . 118.1(11) ?
C6 C7 H7 . . 113.8(11) ?
N1 C8 C9A . . 106.96(15) ?
N1 C8 C9B . . 102.9(4) ?
N1 C8 H8C . . 111.2 ?
C9B C8 H8C . . 111.2 ?
N1 C8 H8D . . 111.2 ?
C9B C8 H8D . . 111.2 ?
H8C C8 H8D . . 109.1 ?
N1 C8 H8A . . 109.7(13) ?
C9A C8 H8A . . 112.8(13) ?
N1 C8 H8B . . 107.9(13) ?
C9A C8 H8B . . 110.8(14) ?
H8A C8 H8B . . 108.6(18) ?
N3 C11 C10A . . 107.33(15) ?
N3 C11 C10B . . 106.1(5) ?
N3 C11 H11C . . 110.5 ?
C10B C11 H11C . . 110.5 ?
N3 C11 H11D . . 110.5 ?
C10B C11 H11D . . 110.5 ?
H11C C11 H11D . . 108.7 ?
N3 C11 H11A . . 107.3(12) ?
C10A C11 H11A . . 112.3(12) ?
N3 C11 H11B . . 111.8(12) ?
C10A C11 H11B . . 111.6(13) ?
H11A C11 H11B . . 106.5(17) ?
N2 C9A C8 . . 106.59(16) ?
N2 C9A H9A . . 112.3(13) ?
C8 C9A H9A . . 112.1(14) ?
N2 C9A H9B . . 102.4(15) ?
C8 C9A H9B . . 115.4(14) ?
H9A C9A H9B . . 108(2) ?
N2 C10A C11 . . 107.20(15) ?
N2 C10A H10A . . 110.9(14) ?
C11 C10A H10A . . 113.2(14) ?
N2 C10A H10B . . 104.3(13) ?
C11 C10A H10B . . 112.4(14) ?
H10A C10A H10B . . 108.4(18) ?
N2 C12A H12A . . 108.2(13) ?
N2 C12A H12B . . 109.1(13) ?
H12A C12A H12B . . 106.5(19) ?
N2 C12A H12C . . 110.2(14) ?
H12A C12A H12C . . 112.4(19) ?
H12B C12A H12C . . 110.2(18) ?
N2 C9B C8 . . 101.8(7) ?
N2 C9B H9C . . 111.4 ?
C8 C9B H9C . . 111.4 ?
N2 C9B H9D . . 111.4 ?
C8 C9B H9D . . 111.4 ?
H9C C9B H9D . . 109.3 ?
N2 C10B C11 . . 105.6(7) ?
N2 C10B H10C . . 110.6 ?
C11 C10B H10C . . 110.6 ?
N2 C10B H10D . . 110.6 ?
C11 C10B H10D . . 110.6 ?
H10C C10B H10D . . 108.7 ?
N2 C12B H12D . . 109.5 ?
N2 C12B H12E . . 109.5 ?
H12D C12B H12E . . 109.5 ?
N2 C12B H12F . . 109.5 ?
H12D C12B H12F . . 109.5 ?
H12E C12B H12F . . 109.5 ?

loop_
_geom_bond_atom_site_label_1
_geom_bond_atom_site_label_2
_geom_bond_site_symmetry_2
_geom_bond_distance
_geom_bond_publ_flag
Ni1 N1 . 1.8587(14) y
Ni1 N3 . 1.9268(14) y
Ni1 N2 . 1.9345(13) y
Ni1 S1 . 2.1421(5) y
S1 C1 . 1.7396(17) y
N1 C7 . 1.289(2) y
N1 C8 . 1.499(2) ?
N2 C10B . 1.425(12) ?
N2 C9A . 1.473(2) ?
N2 C10A . 1.488(2) ?
N2 C9B . 1.496(12) ?
N2 C12A . 1.507(2) ?
N2 C12B . 1.566(12) ?
N3 C11 . 1.492(2) ?
N3 HN3A . 0.93(2) ?
N3 HN3B . 0.841(19) ?
C1 C2 . 1.404(2) ?
C1 C6 . 1.411(2) ?
C2 C3 . 1.380(3) ?
C2 H2 . 0.953(19) ?
C3 C4 . 1.388(3) ?
C3 H3 . 0.89(2) ?
C4 C5 . 1.365(3) ?
C4 H4 . 0.94(2) ?
C5 C6 . 1.417(2) ?
C5 H5 . 0.93(2) ?
C6 C7 . 1.435(2) ?
C7 H7 . 0.96(2) ?
C8 C9A . 1.526(3) ?
C8 C9B . 1.601(12) ?
C8 H8C . 0.9900 ?
C8 H8D . 0.9900 ?
C8 H8A . 0.96(2) ?
C8 H8B . 0.94(2) ?
C11 C10A . 1.513(3) ?
C11 C10B . 1.604(12) ?
C11 H11C . 0.9900 ?
C11 H11D . 0.9900 ?
C11 H11A . 0.97(2) ?
C11 H11B . 0.96(2) ?
C9A H9A . 1.02(2) ?
C9A H9B . 1.06(3) ?
C10A H10A . 0.97(2) ?
C10A H10B . 1.02(2) ?
C12A H12A . 1.02(3) ?
C12A H12B . 0.99(2) ?
C12A H12C . 1.00(2) ?
C9B H9C . 0.9900 ?
C9B H9D . 0.9900 ?
C10B H10C . 0.9900 ?
C10B H10D . 0.9900 ?
C12B H12D . 0.9800 ?
C12B H12E . 0.9800 ?
C12B H12F . 0.9800 ?

loop_
_geom_hbond_atom_site_label_D
_geom_hbond_atom_site_label_H
_geom_hbond_atom_site_label_A
_geom_hbond_site_symmetry_A
_geom_hbond_distance_DH
_geom_hbond_distance_HA
_geom_hbond_distance_DA
_geom_hbond_angle_DHA
N3 HN3A Cl1 . 0.93(2) 2.40(2) 3.2245(17) 148.7(18)
N3 HN3B Cl1 2_545 0.841(19) 2.41(2) 3.1948(17) 156.0(17)

loop_
_geom_torsion_atom_site_label_1
_geom_torsion_atom_site_label_2
_geom_torsion_atom_site_label_3
_geom_torsion_atom_site_label_4
_geom_torsion_site_symmetry_1
_geom_torsion_site_symmetry_2
_geom_torsion_site_symmetry_3
_geom_torsion_site_symmetry_4
_geom_torsion
_geom_torsion_publ_flag
N2 Ni1 N1 C7 . . . . 168.82(17) ?
S1 Ni1 N1 C7 . . . . -12.54(17) ?
N2 Ni1 N1 C8 . . . . -7.83(13) ?
S1 Ni1 N1 C8 . . . . 170.81(12) ?
Ni1 S1 C1 C2 . . . . 177.10(12) ?
Ni1 S1 C1 C6 . . . . -3.70(17) ?
C6 C1 C2 C3 . . . . 2.3(3) ?
S1 C1 C2 C3 . . . . -178.40(15) ?
C1 C2 C3 C4 . . . . -0.2(3) ?
C2 C3 C4 C5 . . . . -1.8(3) ?
C3 C4 C5 C6 . . . . 1.6(3) ?
C2 C1 C6 C5 . . . . -2.5(3) ?
S1 C1 C6 C5 . . . . 178.33(13) ?
C2 C1 C6 C7 . . . . 174.18(17) ?
S1 C1 C6 C7 . . . . -5.0(3) ?
C4 C5 C6 C1 . . . . 0.5(3) ?
C4 C5 C6 C7 . . . . -176.40(18) ?
C8 N1 C7 C6 . . . . -177.03(18) ?
Ni1 N1 C7 C6 . . . . 6.4(3) ?
C1 C6 C7 N1 . . . . 5.2(3) ?
C5 C6 C7 N1 . . . . -178.09(18) ?
C7 N1 C8 C9A . . . . 165.20(17) ?
Ni1 N1 C8 C9A . . . . -17.6(2) ?
C7 N1 C8 C9B . . . . -141.0(5) ?
Ni1 N1 C8 C9B . . . . 36.2(5) ?
Ni1 N3 C11 C10A . . . . 23.43(19) ?
Ni1 N3 C11 C10B . . . . -26.0(5) ?
C10B N2 C9A C8 . . . . 141.6(9) ?
C10A N2 C9A C8 . . . . -164.64(17) ?
C9B N2 C9A C8 . . . . 52.5(5) ?
C12A N2 C9A C8 . . . . 71.6(2) ?
C12B N2 C9A C8 . . . . -146.3(7) ?
Ni1 N2 C9A C8 . . . . -48.46(18) ?
N1 C8 C9A N2 . . . . 42.9(2) y
C9B C8 C9A N2 . . . . -50.5(5) ?
C10B N2 C10A C11 . . . . -55.6(6) ?
C9A N2 C10A C11 . . . . 162.30(16) ?
C9B N2 C10A C11 . . . . -137.0(9) ?
C12A N2 C10A C11 . . . . -73.2(2) ?
C12B N2 C10A C11 . . . . 145.6(6) ?
Ni1 N2 C10A C11 . . . . 46.86(18) ?
N3 C11 C10A N2 . . . . -45.4(2) ?
C10B C11 C10A N2 . . . . 50.7(6) ?
C10B N2 C9B C8 . . . . 173.6(7) ?
C9A N2 C9B C8 . . . . -47.8(4) ?
C10A N2 C9B C8 . . . . -127.0(6) ?
C12A N2 C9B C8 . . . . 153.0(8) ?
C12B N2 C9B C8 . . . . -63.5(8) ?
Ni1 N2 C9B C8 . . . . 49.1(6) ?
N1 C8 C9B N2 . . . . -53.5(6) ?
C9A C8 C9B N2 . . . . 48.0(4) ?
C9A N2 C10B C11 . . . . 124.5(6) ?
C10A N2 C10B C11 . . . . 50.5(5) ?
C9B N2 C10B C11 . . . . -168.6(6) ?
C12A N2 C10B C11 . . . . -148.4(9) ?
C12B N2 C10B C11 . . . . 70.2(9) ?
Ni1 N2 C10B C11 . . . . -45.2(8) ?
N3 C11 C10B N2 . . . . 45.7(8) ?
C10A C11 C10B N2 . . . . -53.3(5) ?

_cod_database_fobs_code 2244073
